data_1567713
loop_
_publ_author_name
'Dasgupta, Ayan'
'Guerzoni, Michael G.'
'Alotaibi, Nusaybah'
'van Ingen, Yara'
'Farshadfar, Kaveh'
'Richards, Emma'
'Ariafard, Alireza'
'Melen, Rebecca L.'

_publ_section_title
;
 Chemo- and regio-selective amidation of indoles with isocyanates using
 borane Lewis acids
;
_journal_issue 19
_journal_name_full 'Catalysis Science &amp; Technology'
_journal_page_first 5982
_journal_page_last 5990
_journal_paper_doi 10.1039/D2CY01441F
_journal_volume 12
_journal_year 2022
_chemical_formula_moiety 'C35 H16 B Br Cl2 F10 N3 O2, C H2 Cl2'
_chemical_formula_sum 'C36 H17 B Br Cl4 F10 N3 O2'
_chemical_formula_weight 946.04
_space_group_crystal_system triclinic
_space_group_IT_number 2
_space_group_name_Hall '-P 1'
_space_group_name_H-M_alt 'P -1'
_atom_sites_solution_hydrogens mixed
_atom_sites_solution_primary intrinsic
_atom_sites_solution_secondary difmap
_audit_creation_method SHELXL-2018/3
_audit_update_record
;
2021-11-29 deposited with the CCDC.	2022-08-18 downloaded from the CCDC.
;
_cell_angle_alpha 69.141(3)
_cell_angle_beta 77.001(3)
_cell_angle_gamma 87.734(2)
_cell_formula_units_Z 4
_cell_length_a 12.7275(4)
_cell_length_b 16.2624(4)
_cell_length_c 19.5564(6)
_cell_measurement_reflns_used 13561
_cell_measurement_temperature 200(2)
_cell_measurement_theta_max 72.9710
_cell_measurement_theta_min 3.7940
_cell_volume 3681.9(2)
_computing_cell_refinement 'CrysAlisPro 1.171.41.112a (Rigaku OD, 2021)'
_computing_data_collection 'CrysAlisPro 1.171.41.112a (Rigaku OD, 2021)'
_computing_data_reduction 'CrysAlisPro 1.171.41.112a (Rigaku OD, 2021)'
_computing_molecular_graphics mercury
_computing_structure_refinement 'SHELXL-2018/3 (Sheldrick, 2018)'
_computing_structure_solution 'SHELXT 2018/2 (Sheldrick, 2018)'
_diffrn_ambient_temperature 200(2)
_diffrn_measured_fraction_theta_full 0.999
_diffrn_measured_fraction_theta_max 0.971
_diffrn_measurement_device_type 'SuperNova, Dual, Cu at home/near, Atlas'
_diffrn_measurement_method 'w/ scans'
_diffrn_radiation_type CuK\a
_diffrn_radiation_wavelength 1.54178
_diffrn_reflns_av_R_equivalents 0.0342
_diffrn_reflns_av_unetI/netI 0.0444
_diffrn_reflns_Laue_measured_fraction_full 0.999
_diffrn_reflns_Laue_measured_fraction_max 0.971
_diffrn_reflns_limit_h_max 12
_diffrn_reflns_limit_h_min -15
_diffrn_reflns_limit_k_max 20
_diffrn_reflns_limit_k_min -14
_diffrn_reflns_limit_l_max 23
_diffrn_reflns_limit_l_min -24
_diffrn_reflns_number 26747
_diffrn_reflns_point_group_measured_fraction_full 0.999
_diffrn_reflns_point_group_measured_fraction_max 0.971
_diffrn_reflns_theta_full 67.679
_diffrn_reflns_theta_max 72.830
_diffrn_reflns_theta_min 3.567
_diffrn_source 'micro-focus sealed X-ray tube'
_exptl_absorpt_coefficient_mu 5.014
_exptl_absorpt_correction_T_max 1.000
_exptl_absorpt_correction_T_min 0.576
_exptl_absorpt_correction_type gaussian
_exptl_absorpt_process_details
;
CrysAlisPro 1.171.41.112a (Rigaku Oxford Diffraction, 2021)
Numerical absorption correction based on gaussian integration over
a multifaceted crystal model
Empirical absorption correction using spherical harmonics,
implemented in SCALE3 ABSPACK scaling algorithm.
;
_exptl_crystal_colour pink
_exptl_crystal_density_diffrn 1.707
_exptl_crystal_description block
_exptl_crystal_F_000 1872
_exptl_crystal_size_max 0.333
_exptl_crystal_size_mid 0.158
_exptl_crystal_size_min 0.047
_refine_diff_density_max 1.385
_refine_diff_density_min -1.455
_refine_diff_density_rms 0.095
_refine_ls_extinction_method none
_refine_ls_goodness_of_fit_ref 1.040
_refine_ls_hydrogen_treatment mixed
_refine_ls_matrix_type full
_refine_ls_number_parameters 1047
_refine_ls_number_reflns 14256
_refine_ls_number_restraints 3
_refine_ls_restrained_S_all 1.041
_refine_ls_R_factor_all 0.0699
_refine_ls_R_factor_gt 0.0584
_refine_ls_shift/su_max 0.002
_refine_ls_shift/su_mean 0.000
_refine_ls_structure_factor_coef Fsqd
_refine_ls_weighting_details 'w=1/[\s^2^(Fo^2^)+(0.1080P)^2^+2.8308P] where P=(Fo^2^+2Fc^2^)/3'
_refine_ls_weighting_scheme calc
_refine_ls_wR_factor_gt 0.1632
_refine_ls_wR_factor_ref 0.1792
_reflns_Friedel_coverage 0.000
_reflns_number_gt 11669
_reflns_number_total 14256
_reflns_threshold_expression 'I > 2\s(I)'
_cod_data_source_file d2cy01441f2.cif
_cod_data_source_block rm2142_a
_cod_database_code 1567713
_shelx_shelxl_version_number 2018/3
_shelx_space_group_comment
;
The symmetry employed for this shelxl refinement is uniquely defined
by the following loop, which should always be used as a source of
symmetry information in preference to the above space-group names.
They are only intended as comments.
;
_shelx_estimated_absorpt_t_min 0.286
_shelx_estimated_absorpt_t_max 0.798

loop_
_space_group_symop_operation_xyz
'x, y, z'
'-x, -y, -z'

loop_
_atom_site_label
_atom_site_type_symbol
_atom_site_fract_x
_atom_site_fract_y
_atom_site_fract_z
_atom_site_U_iso_or_equiv
_atom_site_adp_type
_atom_site_occupancy
_atom_site_site_symmetry_order
_atom_site_calc_flag
_atom_site_refinement_flags_posn
_atom_site_refinement_flags_adp
_atom_site_refinement_flags_occupancy
_atom_site_disorder_assembly
_atom_site_disorder_group
Cl22 Cl 0.9076(2) 0.19265(18) 0.67994(14) 0.1249(8) Uani 1 1 d D . . . .
C20A C 0.9019(6) 0.0855(5) 0.7454(4) 0.105(2) Uani 0.5422 1 d D . P A 1
H20A H 0.851903 0.081204 0.793401 0.126 Uiso 0.5422 1 calc R U P A 1
H20B H 0.876116 0.043099 0.726281 0.126 Uiso 0.5422 1 calc R U P A 1
Cl21 Cl 1.0318(3) 0.0627(2) 0.7587(2) 0.1007(11) Uani 0.5422 1 d D . P A 1
C20B C 0.9019(6) 0.0855(5) 0.7454(4) 0.105(2) Uani 0.4578 1 d D . P A 2
H20C H 0.970261 0.059134 0.729557 0.126 Uiso 0.4578 1 calc R U P A 2
H20D H 0.843681 0.053008 0.738183 0.126 Uiso 0.4578 1 calc R U P A 2
Cl23 Cl 0.8820(5) 0.0585(3) 0.8448(3) 0.1138(15) Uani 0.4577 1 d D . P A 2
Br1 Br 1.13936(3) 0.12948(3) 0.52659(2) 0.04499(12) Uani 1 1 d . . . . .
Br8 Br 0.13097(7) 0.38394(4) 0.40618(3) 0.0867(2) Uani 1 1 d . . . . .
Cl1 Cl 0.52179(10) 0.40306(6) 0.09927(5) 0.0536(3) Uani 1 1 d . . . . .
Cl7 Cl -0.35867(7) 0.85414(7) 0.02307(6) 0.0519(2) Uani 1 1 d . . . . .
Cl6 Cl 0.63777(8) 0.97808(8) -0.19640(6) 0.0620(3) Uani 1 1 d . . . . .
Cl2 Cl 0.24868(11) -0.03669(12) 0.81619(7) 0.0838(5) Uani 1 1 d . . . . .
F105 F 0.46875(17) 0.59980(14) 0.06303(13) 0.0440(5) Uani 1 1 d . . . . .
F41 F 0.66463(16) 0.45137(13) 0.34707(12) 0.0409(5) Uani 1 1 d . . . . .
F42 F 0.80442(18) 0.55625(14) 0.22628(13) 0.0477(5) Uani 1 1 d . . . . .
O1 O 0.73357(16) 0.18268(13) 0.47325(12) 0.0281(4) Uani 1 1 d . . . . .
F51 F 0.82882(18) 0.29363(16) 0.52204(15) 0.0500(5) Uani 1 1 d . . . . .
O3 O 0.17388(17) 0.68320(14) 0.16499(12) 0.0306(4) Uani 1 1 d . . . . .
F95 F 0.28353(19) 0.50989(14) 0.17387(15) 0.0529(6) Uani 1 1 d . . . . .
F55 F 0.47567(18) 0.35164(18) 0.48437(14) 0.0519(6) Uani 1 1 d . . . . .
F43 F 0.99792(18) 0.49761(16) 0.17627(13) 0.0528(6) Uani 1 1 d . . . . .
F101 F 0.30656(19) 0.78790(17) 0.18933(15) 0.0526(6) Uani 1 1 d . . . . .
F104 F 0.63152(18) 0.58081(17) 0.13121(18) 0.0594(7) Uani 1 1 d . . . . .
F91 F 0.1815(2) 0.70903(18) -0.04195(14) 0.0561(6) Uani 1 1 d . . . . .
O4 O 0.14478(18) 0.89095(16) -0.01532(13) 0.0380(5) Uani 1 1 d . . . . .
F45 F 0.91293(19) 0.22464(15) 0.37000(14) 0.0540(6) Uani 1 1 d . . . . .
O2 O 0.4339(2) 0.16178(17) 0.45136(14) 0.0412(6) Uani 1 1 d . . . . .
F44 F 1.0522(2) 0.33254(19) 0.25235(17) 0.0664(8) Uani 1 1 d . . . . .
F54 F 0.4435(2) 0.43653(18) 0.57905(16) 0.0658(7) Uani 1 1 d . . . . .
F103 F 0.6360(2) 0.6679(2) 0.22753(18) 0.0715(8) Uani 1 1 d . . . . .
F102 F 0.4725(2) 0.7708(2) 0.25424(16) 0.0678(7) Uani 1 1 d . . . . .
N1 N 0.5925(2) 0.24556(17) 0.40843(14) 0.0277(5) Uani 1 1 d . . . . .
N6 N 0.2583(2) 0.78980(17) 0.04150(14) 0.0280(5) Uani 1 1 d . . . . .
N3 N 0.5586(2) 0.13197(17) 0.52520(14) 0.0277(5) Uani 1 1 d . . . . .
N7 N 0.0712(2) 0.77731(17) 0.09235(14) 0.0283(5) Uani 1 1 d . . . . .
F53 F 0.5995(3) 0.4511(2) 0.64896(16) 0.0763(9) Uani 1 1 d . . . . .
F52 F 0.7927(3) 0.3764(2) 0.62032(18) 0.0789(9) Uani 1 1 d . . . . .
F94 F 0.2404(2) 0.37619(16) 0.1348(2) 0.0829(11) Uani 1 1 d . . . . .
N2 N 0.7271(2) -0.09143(17) 0.64400(15) 0.0320(5) Uani 1 1 d . . . . .
N8 N -0.1468(3) 0.6905(2) 0.31450(17) 0.0432(7) Uani 1 1 d . . . . .
C3 C 0.0822(2) 0.71757(19) 0.15910(17) 0.0271(6) Uani 1 1 d . . . . .
C70 C -0.0336(2) 0.7976(2) 0.07650(16) 0.0279(6) Uani 1 1 d . . . . .
C10 C 0.5732(2) 0.2849(2) 0.33434(17) 0.0281(6) Uani 1 1 d . . . . .
C41 C 0.7593(2) 0.4184(2) 0.32449(18) 0.0299(6) Uani 1 1 d . . . . .
C40 C 0.7800(2) 0.3321(2) 0.36395(16) 0.0274(6) Uani 1 1 d . . . . .
C30 C 0.4791(2) 0.0895(2) 0.59375(17) 0.0291(6) Uani 1 1 d . . . . .
F92 F 0.1297(3) 0.5751(3) -0.0764(2) 0.0939(11) Uani 1 1 d . . . . .
C22 C 0.8288(3) -0.0495(2) 0.62332(17) 0.0306(6) Uani 1 1 d . . . . .
C2 C 0.6668(2) 0.12186(19) 0.52246(16) 0.0268(6) Uani 1 1 d . . . . .
C1 C 0.5210(2) 0.1819(2) 0.45797(17) 0.0287(6) Uani 1 1 d . . . . .
C80 C -0.0020(3) 0.6898(2) 0.22493(18) 0.0313(6) Uani 1 1 d . . . . .
C4 C 0.1628(2) 0.8257(2) 0.03329(17) 0.0286(6) Uani 1 1 d . . . . .
C42 C 0.8294(3) 0.4741(2) 0.26182(19) 0.0337(6) Uani 1 1 d . . . . .
F93 F 0.1592(3) 0.4069(3) 0.0099(3) 0.1046(14) Uani 1 1 d . . . . .
C50 C 0.6545(3) 0.31774(19) 0.49786(17) 0.0298(6) Uani 1 1 d . . . . .
C75 C -0.0924(3) 0.7327(2) 0.06938(18) 0.0319(6) Uani 1 1 d . . . . .
H75 H -0.063483 0.676506 0.075172 0.038 Uiso 1 1 calc R U . . .
C21 C 0.6578(3) -0.0351(2) 0.61233(18) 0.0304(6) Uani 1 1 d . . . . .
C61 C 0.3801(3) 0.9212(2) -0.02470(19) 0.0326(6) Uani 1 1 d . . . . .
H61 H 0.339472 0.949545 0.006913 0.039 Uiso 1 1 calc R U . . .
C71 C -0.0743(3) 0.8806(2) 0.06823(19) 0.0325(6) Uani 1 1 d . . . . .
H71 H -0.033124 0.924867 0.073090 0.039 Uiso 1 1 calc R U . . .
C23 C 0.8221(2) 0.0381(2) 0.57521(16) 0.0275(6) Uani 1 1 d . . . . .
C83 C 0.0010(3) 0.6134(2) 0.29174(18) 0.0346(7) Uani 1 1 d . . . . .
C100 C 0.3753(3) 0.6896(2) 0.12657(18) 0.0308(6) Uani 1 1 d . . . . .
C24 C 0.9150(3) 0.0933(2) 0.54511(17) 0.0303(6) Uani 1 1 d . . . . .
H24 H 0.913799 0.152506 0.512253 0.036 Uiso 1 1 calc R U . . .
C26 C 1.0152(3) -0.0289(2) 0.6125(2) 0.0386(7) Uani 1 1 d . . . . .
H26 H 1.082234 -0.049969 0.623895 0.046 Uiso 1 1 calc R U . . .
C25 C 1.0091(3) 0.0578(2) 0.56535(19) 0.0343(7) Uani 1 1 d . . . . .
C90 C 0.2393(3) 0.6173(2) 0.0667(2) 0.0359(7) Uani 1 1 d . . . . .
C60 C 0.3511(2) 0.8357(2) -0.01452(17) 0.0295(6) Uani 1 1 d . . . . .
C43 C 0.9279(3) 0.4444(2) 0.23696(19) 0.0390(7) Uani 1 1 d . . . . .
C73 C -0.2335(3) 0.8323(2) 0.04528(19) 0.0352(7) Uani 1 1 d . . . . .
C27 C 0.9236(3) -0.0841(2) 0.64256(19) 0.0355(7) Uani 1 1 d . . . . .
H27 H 0.925621 -0.143380 0.675083 0.043 Uiso 1 1 calc R U . . .
C35 C 0.4857(3) 0.1108(2) 0.65574(19) 0.0360(7) Uani 1 1 d . . . . .
H35 H 0.539794 0.152248 0.651161 0.043 Uiso 1 1 calc R U . . .
C72 C -0.1758(3) 0.8976(2) 0.0528(2) 0.0348(7) Uani 1 1 d . . . . .
H72 H -0.205340 0.953498 0.047423 0.042 Uiso 1 1 calc R U . . .
C45 C 0.8811(3) 0.3065(2) 0.3367(2) 0.0354(7) Uani 1 1 d . . . . .
C101 C 0.3835(3) 0.7342(2) 0.1744(2) 0.0377(7) Uani 1 1 d . . . . .
C105 C 0.4632(3) 0.6409(2) 0.1124(2) 0.0350(7) Uani 1 1 d . . . . .
C11 C 0.6373(3) 0.2626(2) 0.2768(2) 0.0384(7) Uani 1 1 d . . . . .
H11 H 0.692562 0.222023 0.287229 0.046 Uiso 1 1 calc R U . . .
C81 C -0.0948(3) 0.7326(2) 0.2434(2) 0.0379(7) Uani 1 1 d . . . . .
C74 C -0.1933(3) 0.7497(2) 0.0538(2) 0.0374(7) Uani 1 1 d . . . . .
H74 H -0.234542 0.705341 0.049091 0.045 Uiso 1 1 calc R U . . .
C13 C 0.5423(3) 0.3576(2) 0.19007(18) 0.0361(7) Uani 1 1 d . . . . .
C15 C 0.4935(3) 0.3442(2) 0.31896(19) 0.0359(7) Uani 1 1 d . . . . .
H15 H 0.449468 0.359963 0.358148 0.043 Uiso 1 1 calc R U . . .
C31 C 0.3989(3) 0.0310(2) 0.5989(2) 0.0394(7) Uani 1 1 d . . . . .
H31 H 0.393545 0.017267 0.556417 0.047 Uiso 1 1 calc R U . . .
C65 C 0.4136(3) 0.7929(2) -0.0586(2) 0.0392(7) Uani 1 1 d . . . . .
H65 H 0.395335 0.733586 -0.050632 0.047 Uiso 1 1 calc R U . . .
C84 C 0.0695(3) 0.5440(2) 0.3093(2) 0.0407(8) Uani 1 1 d . . . . .
H84 H 0.132838 0.540206 0.274173 0.049 Uiso 1 1 calc R U . . .
C51 C 0.7306(3) 0.3269(2) 0.5358(2) 0.0379(7) Uani 1 1 d . . . . .
C82 C -0.0922(3) 0.6165(3) 0.34566(19) 0.0416(8) Uani 1 1 d . . . . .
C44 C 0.9547(3) 0.3610(3) 0.2749(2) 0.0423(8) Uani 1 1 d . . . . .
C55 C 0.5577(3) 0.3555(2) 0.5160(2) 0.0378(7) Uani 1 1 d . . . . .
C14 C 0.4773(3) 0.3808(2) 0.2467(2) 0.0395(7) Uani 1 1 d . . . . .
H14 H 0.422188 0.421344 0.236148 0.047 Uiso 1 1 calc R U . . .
C63 C 0.5269(3) 0.9228(3) -0.1253(2) 0.0398(8) Uani 1 1 d . . . . .
C12 C 0.6218(3) 0.2987(3) 0.2042(2) 0.0437(8) Uani 1 1 d . . . . .
H12 H 0.665556 0.282884 0.164890 0.052 Uiso 1 1 calc R U . . .
C64 C 0.5029(3) 0.8367(3) -0.1143(2) 0.0441(8) Uani 1 1 d . . . . .
H64 H 0.546374 0.807675 -0.144194 0.053 Uiso 1 1 calc R U . . .
C95 C 0.2502(3) 0.5292(2) 0.1095(2) 0.0429(8) Uani 1 1 d . . . . .
C104 C 0.5505(3) 0.6309(2) 0.1462(2) 0.0422(8) Uani 1 1 d . . . . .
C62 C 0.4680(3) 0.9657(2) -0.0806(2) 0.0394(7) Uani 1 1 d . . . . .
H62 H 0.487305 1.024608 -0.088110 0.047 Uiso 1 1 calc R U . . .
C102 C 0.4699(3) 0.7273(3) 0.2079(2) 0.0450(8) Uani 1 1 d . . . . .
C54 C 0.5380(3) 0.4000(3) 0.5659(2) 0.0461(9) Uani 1 1 d . . . . .
C34 C 0.4137(3) 0.0717(3) 0.7238(2) 0.0471(9) Uani 1 1 d . . . . .
H34 H 0.418556 0.085144 0.766542 0.057 Uiso 1 1 calc R U . . .
C28 C 0.7032(3) -0.1844(2) 0.6901(2) 0.0444(8) Uani 1 1 d . . . . .
H28A H 0.627690 -0.199622 0.694270 0.067 Uiso 1 1 calc R U . . .
H28B H 0.715250 -0.195235 0.740309 0.067 Uiso 1 1 calc R U . . .
H28C H 0.750516 -0.220661 0.666736 0.067 Uiso 1 1 calc R U . . .
C91 C 0.1986(3) 0.6279(3) 0.0046(2) 0.0452(8) Uani 1 1 d . . . . .
C103 C 0.5529(3) 0.6745(3) 0.1941(2) 0.0481(9) Uani 1 1 d . . . . .
C85 C 0.0407(4) 0.4811(3) 0.3802(2) 0.0525(10) Uani 1 1 d . . . . .
C52 C 0.7139(4) 0.3697(3) 0.5869(2) 0.0502(9) Uani 1 1 d . . . . .
C32 C 0.3263(3) -0.0071(3) 0.6676(2) 0.0518(10) Uani 1 1 d . . . . .
H32 H 0.270487 -0.047276 0.672455 0.062 Uiso 1 1 calc R U . . .
C87 C -0.1194(4) 0.5522(3) 0.4172(2) 0.0556(11) Uani 1 1 d . . . . .
H87 H -0.182208 0.555229 0.453117 0.067 Uiso 1 1 calc R U . . .
C53 C 0.6169(4) 0.4075(3) 0.6013(2) 0.0527(10) Uani 1 1 d . . . . .
C86 C -0.0499(4) 0.4831(3) 0.4335(2) 0.0603(12) Uani 1 1 d . . . . .
H86 H -0.064901 0.437345 0.481392 0.072 Uiso 1 1 calc R U . . .
B1 B 0.6885(3) 0.2713(2) 0.43410(19) 0.0261(6) Uani 1 1 d . . . . .
C33 C 0.3355(3) 0.0134(3) 0.7286(2) 0.0515(10) Uani 1 1 d . . . . .
B2 B 0.2652(3) 0.6955(2) 0.0959(2) 0.0306(7) Uani 1 1 d . . . . .
C94 C 0.2264(4) 0.4584(3) 0.0909(3) 0.0616(14) Uani 1 1 d . . . . .
C93 C 0.1854(4) 0.4747(4) 0.0278(3) 0.0680(15) Uani 1 1 d . . . . .
C92 C 0.1710(4) 0.5589(4) -0.0154(3) 0.0628(13) Uani 1 1 d . . . . .
C88 C -0.2429(4) 0.7214(4) 0.3543(3) 0.0653(13) Uani 1 1 d . . . . .
H88A H -0.298852 0.673810 0.377907 0.098 Uiso 1 1 calc R U . . .
H88B H -0.270182 0.771862 0.318525 0.098 Uiso 1 1 calc R U . . .
H88C H -0.223897 0.739261 0.393006 0.098 Uiso 1 1 calc R U . . .
C20 C 0.7101(2) 0.0465(2) 0.56946(17) 0.0280(6) Uani 1 1 d . . . . .
C300 C -0.0069(5) 0.8163(6) -0.1323(4) 0.093(2) Uani 1 1 d . . . . .
H30A H -0.010691 0.763426 -0.086464 0.112 Uiso 1 1 calc R U . . .
H30B H 0.020219 0.866673 -0.123073 0.112 Uiso 1 1 calc R U . . .
Cl31 Cl 0.08443(14) 0.79959(14) -0.20670(10) 0.0914(5) Uani 1 1 d . . . . .
Cl32 Cl -0.13477(13) 0.83665(14) -0.14769(9) 0.0926(5) Uani 1 1 d . . . . .
H81 H -0.126(4) 0.786(3) 0.215(3) 0.047(12) Uiso 1 1 d . . . . .
H21 H 0.588(3) -0.058(2) 0.624(2) 0.023(8) Uiso 1 1 d . . . . .

loop_
_atom_site_aniso_label
_atom_site_aniso_U_11
_atom_site_aniso_U_22
_atom_site_aniso_U_33
_atom_site_aniso_U_23
_atom_site_aniso_U_13
_atom_site_aniso_U_12
Cl22 0.159(2) 0.1388(18) 0.1208(16) -0.0825(15) -0.0628(15) 0.0333(15)
C20A 0.105(5) 0.110(6) 0.111(6) -0.056(5) -0.015(4) -0.020(4)
Cl21 0.102(2) 0.0841(18) 0.152(3) -0.060(2) -0.074(2) 0.0141(15)
C20B 0.105(5) 0.110(6) 0.111(6) -0.056(5) -0.015(4) -0.020(4)
Cl23 0.162(4) 0.097(3) 0.138(3) -0.075(3) -0.091(3) 0.023(3)
Br1 0.0318(2) 0.0536(2) 0.0514(2) -0.01814(18) -0.01321(16) -0.00161(15)
Br8 0.1541(7) 0.0458(3) 0.0623(3) -0.0059(2) -0.0543(4) 0.0256(3)
Cl1 0.0857(7) 0.0476(5) 0.0343(4) -0.0153(4) -0.0297(4) 0.0241(5)
Cl7 0.0351(4) 0.0540(5) 0.0733(6) -0.0210(5) -0.0290(4) 0.0087(4)
Cl6 0.0338(5) 0.0767(7) 0.0566(6) -0.0093(5) 0.0053(4) -0.0098(4)
Cl2 0.0608(7) 0.1243(12) 0.0417(5) -0.0058(6) 0.0036(5) -0.0315(7)
F105 0.0384(10) 0.0446(11) 0.0582(13) -0.0287(10) -0.0134(9) 0.0100(8)
F41 0.0322(10) 0.0343(10) 0.0476(11) -0.0082(8) -0.0040(8) 0.0096(8)
F42 0.0478(12) 0.0320(10) 0.0495(12) 0.0021(9) -0.0104(10) -0.0013(8)
O1 0.0246(10) 0.0262(10) 0.0322(10) -0.0072(8) -0.0091(8) 0.0005(8)
F51 0.0415(11) 0.0557(13) 0.0672(14) -0.0303(11) -0.0273(10) 0.0037(10)
O3 0.0294(11) 0.0290(10) 0.0302(10) -0.0058(8) -0.0090(8) 0.0040(8)
F95 0.0483(12) 0.0336(10) 0.0651(15) -0.0045(10) -0.0122(11) 0.0072(9)
F55 0.0359(11) 0.0719(15) 0.0609(14) -0.0387(12) -0.0144(10) 0.0180(10)
F43 0.0435(12) 0.0561(13) 0.0425(11) -0.0069(10) 0.0074(9) -0.0125(10)
F101 0.0485(12) 0.0594(14) 0.0680(15) -0.0422(12) -0.0183(11) 0.0145(10)
F104 0.0332(11) 0.0576(14) 0.0937(19) -0.0291(14) -0.0257(12) 0.0154(10)
F91 0.0655(15) 0.0669(15) 0.0515(13) -0.0299(12) -0.0308(12) 0.0100(12)
O4 0.0295(11) 0.0381(12) 0.0344(11) 0.0010(10) -0.0069(9) 0.0041(9)
F45 0.0467(12) 0.0403(11) 0.0581(13) -0.0081(10) 0.0034(10) 0.0174(9)
O2 0.0359(12) 0.0460(13) 0.0391(12) -0.0049(10) -0.0180(10) -0.0102(10)
F44 0.0400(12) 0.0692(16) 0.0696(16) -0.0176(13) 0.0141(12) 0.0120(11)
F54 0.0669(16) 0.0616(15) 0.0661(16) -0.0356(13) 0.0102(13) 0.0133(12)
F103 0.0541(15) 0.094(2) 0.0813(19) -0.0321(16) -0.0457(14) 0.0112(14)
F102 0.0686(17) 0.094(2) 0.0656(16) -0.0507(16) -0.0278(13) 0.0005(14)
N1 0.0267(12) 0.0296(12) 0.0272(12) -0.0076(10) -0.0114(10) 0.0016(10)
N6 0.0264(12) 0.0283(12) 0.0286(12) -0.0084(10) -0.0079(10) 0.0040(10)
N3 0.0277(12) 0.0295(12) 0.0265(12) -0.0080(10) -0.0103(10) 0.0003(10)
N7 0.0265(12) 0.0275(12) 0.0286(12) -0.0069(10) -0.0068(10) 0.0023(9)
F53 0.115(3) 0.0681(17) 0.0547(15) -0.0434(14) -0.0002(15) -0.0096(16)
F52 0.097(2) 0.094(2) 0.0764(19) -0.0522(18) -0.0425(17) -0.0067(18)
F94 0.0695(18) 0.0321(12) 0.126(3) -0.0274(15) 0.0201(18) -0.0048(11)
N2 0.0362(14) 0.0267(12) 0.0314(13) -0.0073(10) -0.0097(11) 0.0029(10)
N8 0.0365(15) 0.0545(18) 0.0363(15) -0.0170(14) -0.0014(12) -0.0040(13)
C3 0.0293(14) 0.0246(13) 0.0293(14) -0.0103(11) -0.0091(12) 0.0019(11)
C70 0.0267(14) 0.0297(14) 0.0271(13) -0.0084(11) -0.0087(11) 0.0022(11)
C10 0.0299(14) 0.0282(14) 0.0274(14) -0.0086(11) -0.0107(11) 0.0013(11)
C41 0.0272(14) 0.0298(15) 0.0333(15) -0.0116(12) -0.0074(12) 0.0023(11)
C40 0.0270(14) 0.0295(14) 0.0278(13) -0.0120(11) -0.0073(11) 0.0014(11)
C30 0.0261(14) 0.0306(14) 0.0284(14) -0.0066(11) -0.0083(11) 0.0009(11)
F92 0.097(2) 0.128(3) 0.098(2) -0.079(2) -0.037(2) -0.007(2)
C22 0.0329(15) 0.0303(15) 0.0288(14) -0.0107(12) -0.0078(12) 0.0043(12)
C2 0.0275(14) 0.0276(14) 0.0279(13) -0.0116(11) -0.0086(11) 0.0014(11)
C1 0.0277(14) 0.0308(14) 0.0301(14) -0.0106(12) -0.0123(12) 0.0021(11)
C80 0.0339(16) 0.0298(14) 0.0293(14) -0.0081(12) -0.0087(12) -0.0037(12)
C4 0.0275(14) 0.0279(14) 0.0289(14) -0.0088(12) -0.0057(11) 0.0019(11)
C42 0.0358(16) 0.0293(15) 0.0340(15) -0.0070(12) -0.0108(13) -0.0025(12)
F93 0.100(3) 0.089(2) 0.152(4) -0.093(3) 0.008(2) -0.030(2)
C50 0.0347(16) 0.0243(13) 0.0278(14) -0.0065(11) -0.0058(12) -0.0022(11)
C75 0.0308(15) 0.0285(14) 0.0369(16) -0.0123(12) -0.0080(12) 0.0033(12)
C21 0.0288(15) 0.0300(15) 0.0326(15) -0.0100(12) -0.0088(12) -0.0007(12)
C61 0.0259(14) 0.0350(16) 0.0380(16) -0.0124(13) -0.0108(12) 0.0053(12)
C71 0.0285(15) 0.0304(15) 0.0399(16) -0.0126(13) -0.0103(13) 0.0021(12)
C23 0.0292(14) 0.0280(14) 0.0272(13) -0.0110(11) -0.0088(11) 0.0046(11)
C83 0.0422(18) 0.0330(16) 0.0280(14) -0.0071(12) -0.0116(13) -0.0075(13)
C100 0.0334(15) 0.0273(14) 0.0314(14) -0.0078(12) -0.0114(12) 0.0032(12)
C24 0.0306(15) 0.0326(15) 0.0311(14) -0.0134(12) -0.0109(12) 0.0048(12)
C26 0.0332(16) 0.0439(18) 0.0418(17) -0.0156(15) -0.0160(14) 0.0132(14)
C25 0.0301(15) 0.0420(17) 0.0354(15) -0.0177(14) -0.0106(12) 0.0052(13)
C90 0.0274(15) 0.0358(16) 0.0476(18) -0.0200(14) -0.0065(13) 0.0031(12)
C60 0.0263(14) 0.0318(15) 0.0294(14) -0.0082(12) -0.0091(11) 0.0028(11)
C43 0.0355(17) 0.0425(18) 0.0332(16) -0.0100(14) -0.0001(13) -0.0125(14)
C73 0.0285(15) 0.0385(17) 0.0384(16) -0.0117(13) -0.0110(13) 0.0032(12)
C27 0.0384(17) 0.0338(16) 0.0352(16) -0.0101(13) -0.0154(13) 0.0113(13)
C35 0.0365(17) 0.0401(17) 0.0331(16) -0.0135(13) -0.0107(13) 0.0028(13)
C72 0.0331(16) 0.0287(15) 0.0433(17) -0.0115(13) -0.0132(13) 0.0071(12)
C45 0.0309(16) 0.0335(16) 0.0392(16) -0.0125(13) -0.0048(13) 0.0063(12)
C101 0.0362(17) 0.0399(17) 0.0393(17) -0.0153(14) -0.0116(14) 0.0043(13)
C105 0.0323(16) 0.0290(15) 0.0437(17) -0.0111(13) -0.0121(13) 0.0013(12)
C11 0.0421(18) 0.0406(17) 0.0369(17) -0.0169(14) -0.0149(14) 0.0153(14)
C81 0.0311(16) 0.0437(18) 0.0363(16) -0.0136(14) -0.0026(13) -0.0031(14)
C74 0.0351(17) 0.0363(17) 0.0456(18) -0.0186(14) -0.0114(14) -0.0013(13)
C13 0.0488(19) 0.0320(15) 0.0302(15) -0.0096(12) -0.0171(14) 0.0057(14)
C15 0.0388(17) 0.0400(17) 0.0314(15) -0.0133(13) -0.0135(13) 0.0129(14)
C31 0.0388(18) 0.0406(18) 0.0372(17) -0.0062(14) -0.0171(14) -0.0047(14)
C65 0.0374(17) 0.0399(17) 0.0396(17) -0.0161(14) -0.0040(14) 0.0009(14)
C84 0.058(2) 0.0328(16) 0.0342(16) -0.0096(13) -0.0190(15) -0.0029(15)
C51 0.0443(19) 0.0347(16) 0.0371(17) -0.0127(14) -0.0132(14) -0.0026(14)
C82 0.0433(19) 0.050(2) 0.0305(16) -0.0132(15) -0.0059(14) -0.0153(15)
C44 0.0316(17) 0.048(2) 0.0442(19) -0.0183(16) -0.0008(14) 0.0044(14)
C55 0.0389(18) 0.0369(17) 0.0353(16) -0.0147(14) -0.0006(14) 0.0007(13)
C14 0.0483(19) 0.0366(17) 0.0362(17) -0.0124(14) -0.0178(15) 0.0159(15)
C63 0.0236(15) 0.054(2) 0.0355(16) -0.0090(15) -0.0045(13) -0.0010(13)
C12 0.052(2) 0.051(2) 0.0348(17) -0.0216(15) -0.0144(15) 0.0170(17)
C64 0.0343(17) 0.057(2) 0.0412(18) -0.0216(17) -0.0017(14) 0.0024(15)
C95 0.0306(16) 0.0342(17) 0.061(2) -0.0182(16) -0.0028(15) -0.0008(13)
C104 0.0317(17) 0.0395(18) 0.052(2) -0.0096(16) -0.0154(15) 0.0070(14)
C62 0.0307(16) 0.0378(17) 0.0466(19) -0.0090(15) -0.0121(14) -0.0010(13)
C102 0.049(2) 0.053(2) 0.0399(18) -0.0190(16) -0.0176(16) -0.0048(16)
C54 0.056(2) 0.0391(18) 0.0387(18) -0.0173(15) 0.0046(16) 0.0003(16)
C34 0.043(2) 0.061(2) 0.0351(17) -0.0140(16) -0.0080(15) 0.0009(17)
C28 0.050(2) 0.0288(16) 0.0466(19) -0.0024(14) -0.0128(16) -0.0008(14)
C91 0.0370(18) 0.053(2) 0.056(2) -0.0320(18) -0.0103(16) 0.0005(15)
C103 0.0390(19) 0.056(2) 0.052(2) -0.0119(18) -0.0261(17) -0.0005(16)
C85 0.080(3) 0.0362(19) 0.042(2) -0.0052(16) -0.027(2) -0.0062(18)
C52 0.068(3) 0.048(2) 0.0423(19) -0.0199(17) -0.0198(18) -0.0092(18)
C32 0.0356(19) 0.056(2) 0.054(2) -0.0043(18) -0.0139(17) -0.0142(16)
C87 0.066(3) 0.061(3) 0.0317(18) -0.0091(17) -0.0027(18) -0.024(2)
C53 0.080(3) 0.044(2) 0.0362(18) -0.0233(16) -0.0004(18) -0.0097(19)
C86 0.090(3) 0.053(2) 0.0305(18) 0.0008(17) -0.018(2) -0.027(2)
B1 0.0252(15) 0.0249(15) 0.0293(15) -0.0090(12) -0.0098(12) 0.0026(12)
C33 0.0398(19) 0.069(3) 0.0335(18) -0.0033(17) -0.0072(15) -0.0025(18)
B2 0.0299(17) 0.0291(16) 0.0330(17) -0.0104(14) -0.0094(14) 0.0045(13)
C94 0.045(2) 0.036(2) 0.097(4) -0.033(2) 0.016(2) -0.0060(16)
C93 0.057(3) 0.066(3) 0.097(4) -0.061(3) 0.006(3) -0.015(2)
C92 0.050(2) 0.084(3) 0.079(3) -0.060(3) -0.011(2) -0.005(2)
C88 0.046(2) 0.089(4) 0.053(2) -0.027(2) 0.0081(19) 0.003(2)
C20 0.0273(14) 0.0275(14) 0.0307(14) -0.0099(12) -0.0103(11) 0.0014(11)
C300 0.078(4) 0.132(6) 0.074(4) -0.052(4) -0.002(3) 0.006(4)
Cl31 0.0823(9) 0.1260(14) 0.0854(10) -0.0606(10) -0.0212(8) 0.0159(9)
Cl32 0.0748(9) 0.1242(13) 0.0673(8) -0.0238(8) -0.0121(7) 0.0160(8)

loop_
_atom_type_symbol
_atom_type_description
_atom_type_scat_dispersion_real
_atom_type_scat_dispersion_imag
_atom_type_scat_source
C C 0.0181 0.0091 'International Tables Vol C Tables 4.2.6.8 and 6.1.1.4'
H H 0.0000 0.0000 'International Tables Vol C Tables 4.2.6.8 and 6.1.1.4'
B B 0.0090 0.0039 'International Tables Vol C Tables 4.2.6.8 and 6.1.1.4'
N N 0.0311 0.0180 'International Tables Vol C Tables 4.2.6.8 and 6.1.1.4'
O O 0.0492 0.0322 'International Tables Vol C Tables 4.2.6.8 and 6.1.1.4'
F F 0.0727 0.0534 'International Tables Vol C Tables 4.2.6.8 and 6.1.1.4'
Cl Cl 0.3639 0.7018 'International Tables Vol C Tables 4.2.6.8 and 6.1.1.4'
Br Br -0.6763 1.2805 'International Tables Vol C Tables 4.2.6.8 and 6.1.1.4'

loop_
_geom_angle_atom_site_label_1
_geom_angle_atom_site_label_2
_geom_angle_atom_site_label_3
_geom_angle
_geom_angle_site_symmetry_1
_geom_angle_site_symmetry_3
_geom_angle_publ_flag
Cl21 C20A Cl22 107.0(4) . . ?
Cl22 C20B Cl23 124.6(5) . . ?
C2 O1 B1 117.8(2) . . ?
C3 O3 B2 121.5(2) . . ?
C1 N1 C10 116.5(3) . . ?
C1 N1 B1 118.8(2) . . ?
C10 N1 B1 124.7(2) . . ?
C4 N6 C60 116.0(2) . . ?
C4 N6 B2 121.6(3) . . ?
C60 N6 B2 121.0(2) . . ?
C2 N3 C30 121.0(2) . . ?
C2 N3 C1 120.6(3) . . ?
C30 N3 C1 118.3(2) . . ?
C3 N7 C70 120.9(3) . . ?
C3 N7 C4 123.0(3) . . ?
C70 N7 C4 116.1(2) . . ?
C21 N2 C22 109.7(3) . . ?
C21 N2 C28 125.9(3) . . ?
C22 N2 C28 124.4(3) . . ?
C81 N8 C82 109.2(3) . . ?
C81 N8 C88 125.1(4) . . ?
C82 N8 C88 125.6(3) . . ?
O3 C3 N7 119.4(3) . . ?
O3 C3 C80 116.4(3) . . ?
N7 C3 C80 124.1(3) . . ?
C75 C70 C71 121.1(3) . . ?
C75 C70 N7 118.1(3) . . ?
C71 C70 N7 120.8(3) . . ?
C15 C10 C11 119.5(3) . . ?
C15 C10 N1 122.0(3) . . ?
C11 C10 N1 118.5(3) . . ?
F41 C41 C42 116.4(3) . . ?
F41 C41 C40 119.3(3) . . ?
C42 C41 C40 124.3(3) . . ?
C45 C40 C41 113.9(3) . . ?
C45 C40 B1 126.3(3) . . ?
C41 C40 B1 119.7(3) . . ?
C31 C30 C35 120.7(3) . . ?
C31 C30 N3 122.7(3) . . ?
C35 C30 N3 116.6(3) . . ?
C27 C22 N2 128.5(3) . . ?
C27 C22 C23 123.3(3) . . ?
N2 C22 C23 108.2(3) . . ?
O1 C2 N3 118.4(3) . . ?
O1 C2 C20 117.7(3) . . ?
N3 C2 C20 123.9(3) . . ?
O2 C1 N1 127.8(3) . . ?
O2 C1 N3 119.2(3) . . ?
N1 C1 N3 113.0(3) . . ?
C81 C80 C3 129.0(3) . . ?
C81 C80 C83 106.0(3) . . ?
C3 C80 C83 124.6(3) . . ?
O4 C4 N6 128.5(3) . . ?
O4 C4 N7 117.7(3) . . ?
N6 C4 N7 113.9(3) . . ?
F42 C42 C43 119.7(3) . . ?
F42 C42 C41 121.4(3) . . ?
C43 C42 C41 118.9(3) . . ?
C51 C50 C55 113.6(3) . . ?
C51 C50 B1 119.1(3) . . ?
C55 C50 B1 127.2(3) . . ?
C74 C75 C70 119.9(3) . . ?
N2 C21 C20 110.0(3) . . ?
C62 C61 C60 120.5(3) . . ?
C72 C71 C70 119.0(3) . . ?
C24 C23 C22 119.1(3) . . ?
C24 C23 C20 135.6(3) . . ?
C22 C23 C20 105.3(3) . . ?
C84 C83 C82 119.9(3) . . ?
C84 C83 C80 134.7(3) . . ?
C82 C83 C80 105.4(3) . . ?
C105 C100 C101 114.4(3) . . ?
C105 C100 B2 126.4(3) . . ?
C101 C100 B2 119.2(3) . . ?
C25 C24 C23 116.9(3) . . ?
C27 C26 C25 119.8(3) . . ?
C24 C25 C26 123.6(3) . . ?
C24 C25 Br1 119.3(3) . . ?
C26 C25 Br1 117.0(2) . . ?
C91 C90 C95 113.6(3) . . ?
C91 C90 B2 126.4(3) . . ?
C95 C90 B2 119.9(3) . . ?
C61 C60 C65 119.7(3) . . ?
C61 C60 N6 121.2(3) . . ?
C65 C60 N6 119.1(3) . . ?
F43 C43 C44 120.3(3) . . ?
F43 C43 C42 120.1(3) . . ?
C44 C43 C42 119.6(3) . . ?
C72 C73 C74 121.7(3) . . ?
C72 C73 Cl7 119.6(3) . . ?
C74 C73 Cl7 118.7(3) . . ?
C26 C27 C22 117.2(3) . . ?
C34 C35 C30 120.1(3) . . ?
C73 C72 C71 119.3(3) . . ?
F45 C45 C44 116.0(3) . . ?
F45 C45 C40 120.5(3) . . ?
C44 C45 C40 123.5(3) . . ?
F101 C101 C102 116.3(3) . . ?
F101 C101 C100 120.5(3) . . ?
C102 C101 C100 123.2(3) . . ?
F105 C105 C100 120.2(3) . . ?
F105 C105 C104 115.7(3) . . ?
C100 C105 C104 124.0(3) . . ?
C10 C11 C12 120.8(3) . . ?
N8 C81 C80 110.7(3) . . ?
C75 C74 C73 119.0(3) . . ?
C12 C13 C14 121.3(3) . . ?
C12 C13 Cl1 119.2(3) . . ?
C14 C13 Cl1 119.5(3) . . ?
C10 C15 C14 120.3(3) . . ?
C30 C31 C32 118.5(4) . . ?
C60 C65 C64 120.1(3) . . ?
C85 C84 C83 116.5(4) . . ?
F51 C51 C52 116.5(3) . . ?
F51 C51 C50 119.1(3) . . ?
C52 C51 C50 124.4(4) . . ?
N8 C82 C87 128.7(4) . . ?
N8 C82 C83 108.7(3) . . ?
C87 C82 C83 122.6(4) . . ?
F44 C44 C43 119.9(3) . . ?
F44 C44 C45 120.4(3) . . ?
C43 C44 C45 119.7(3) . . ?
F55 C55 C54 115.3(3) . . ?
F55 C55 C50 120.7(3) . . ?
C54 C55 C50 124.0(4) . . ?
C13 C14 C15 119.3(3) . . ?
C64 C63 C62 121.9(3) . . ?
C64 C63 Cl6 118.6(3) . . ?
C62 C63 Cl6 119.5(3) . . ?
C13 C12 C11 118.8(3) . . ?
C63 C64 C65 118.8(3) . . ?
F95 C95 C94 116.6(4) . . ?
F95 C95 C90 119.2(3) . . ?
C94 C95 C90 124.1(4) . . ?
F104 C104 C103 120.5(3) . . ?
F104 C104 C105 120.7(4) . . ?
C103 C104 C105 118.8(3) . . ?
C63 C62 C61 118.8(3) . . ?
F102 C102 C103 120.0(4) . . ?
F102 C102 C101 120.5(4) . . ?
C103 C102 C101 119.5(4) . . ?
F54 C54 C53 119.8(4) . . ?
F54 C54 C55 120.4(4) . . ?
C53 C54 C55 119.7(4) . . ?
C33 C34 C35 118.7(4) . . ?
F91 C91 C90 120.9(3) . . ?
F91 C91 C92 114.6(4) . . ?
C90 C91 C92 124.5(4) . . ?
F103 C103 C104 121.2(4) . . ?
F103 C103 C102 118.8(4) . . ?
C104 C103 C102 119.9(3) . . ?
C84 C85 C86 124.4(4) . . ?
C84 C85 Br8 118.0(4) . . ?
C86 C85 Br8 117.6(3) . . ?
F52 C52 C53 120.5(4) . . ?
F52 C52 C51 120.3(4) . . ?
C53 C52 C51 119.2(4) . . ?
C33 C32 C31 119.9(4) . . ?
C86 C87 C82 116.5(4) . . ?
F53 C53 C54 120.4(4) . . ?
F53 C53 C52 120.5(4) . . ?
C54 C53 C52 119.1(3) . . ?
C85 C86 C87 120.1(4) . . ?
O1 B1 N1 103.5(2) . . ?
O1 B1 C40 110.2(2) . . ?
N1 B1 C40 112.1(2) . . ?
O1 B1 C50 105.8(2) . . ?
N1 B1 C50 114.6(2) . . ?
C40 B1 C50 110.2(2) . . ?
C34 C33 C32 122.0(4) . . ?
C34 C33 Cl2 117.3(3) . . ?
C32 C33 Cl2 120.7(3) . . ?
O3 B2 N6 106.0(2) . . ?
O3 B2 C100 104.5(3) . . ?
N6 B2 C100 108.7(3) . . ?
O3 B2 C90 103.8(3) . . ?
N6 B2 C90 115.1(3) . . ?
C100 B2 C90 117.4(3) . . ?
F94 C94 C93 121.3(4) . . ?
F94 C94 C95 120.0(5) . . ?
C93 C94 C95 118.7(4) . . ?
F93 C93 C92 120.3(6) . . ?
F93 C93 C94 119.6(5) . . ?
C92 C93 C94 120.1(4) . . ?
F92 C92 C93 120.3(4) . . ?
F92 C92 C91 120.6(5) . . ?
C93 C92 C91 119.1(5) . . ?
C21 C20 C2 127.4(3) . . ?
C21 C20 C23 106.9(3) . . ?
C2 C20 C23 125.5(3) . . ?
Cl32 C300 Cl31 113.6(4) . . ?

loop_
_geom_bond_atom_site_label_1
_geom_bond_atom_site_label_2
_geom_bond_distance
_geom_bond_site_symmetry_2
_geom_bond_publ_flag
Cl22 C20B 1.749(8) . ?
Cl22 C20A 1.749(8) . ?
C20A Cl21 1.736(8) . ?
C20B Cl23 1.793(8) . ?
Br1 C25 1.907(3) . ?
Br8 C85 1.903(5) . ?
Cl1 C13 1.740(3) . ?
Cl7 C73 1.734(3) . ?
Cl6 C63 1.750(3) . ?
Cl2 C33 1.746(4) . ?
F105 C105 1.345(4) . ?
F41 C41 1.346(4) . ?
F42 C42 1.331(4) . ?
O1 C2 1.284(4) . ?
O1 B1 1.529(4) . ?
F51 C51 1.352(4) . ?
O3 C3 1.285(4) . ?
O3 B2 1.528(4) . ?
F95 C95 1.346(5) . ?
F55 C55 1.342(5) . ?
F43 C43 1.344(4) . ?
F101 C101 1.339(4) . ?
F104 C104 1.333(4) . ?
F91 C91 1.352(5) . ?
O4 C4 1.201(4) . ?
F45 C45 1.348(4) . ?
O2 C1 1.215(4) . ?
F44 C44 1.342(4) . ?
F54 C54 1.333(5) . ?
F103 C103 1.346(4) . ?
F102 C102 1.340(5) . ?
N1 C1 1.342(4) . ?
N1 C10 1.434(4) . ?
N1 B1 1.545(4) . ?
N6 C4 1.345(4) . ?
N6 C60 1.435(4) . ?
N6 B2 1.537(4) . ?
N3 C2 1.372(4) . ?
N3 C30 1.444(4) . ?
N3 C1 1.452(4) . ?
N7 C3 1.355(4) . ?
N7 C70 1.436(4) . ?
N7 C4 1.460(4) . ?
F53 C53 1.337(4) . ?
F52 C52 1.340(5) . ?
F94 C94 1.337(6) . ?
N2 C21 1.333(4) . ?
N2 C22 1.393(4) . ?
N2 C28 1.461(4) . ?
N8 C81 1.336(5) . ?
N8 C82 1.380(5) . ?
N8 C88 1.469(5) . ?
C3 C80 1.419(4) . ?
C70 C75 1.381(5) . ?
C70 C71 1.394(4) . ?
C10 C15 1.379(4) . ?
C10 C11 1.385(5) . ?
C41 C42 1.379(5) . ?
C41 C40 1.388(4) . ?
C40 C45 1.387(4) . ?
C40 B1 1.619(4) . ?
C30 C31 1.385(5) . ?
C30 C35 1.395(5) . ?
F92 C92 1.347(6) . ?
C22 C27 1.384(5) . ?
C22 C23 1.412(4) . ?
C2 C20 1.423(4) . ?
C80 C81 1.390(5) . ?
C80 C83 1.454(4) . ?
C42 C43 1.374(5) . ?
F93 C93 1.344(5) . ?
C50 C51 1.386(5) . ?
C50 C55 1.386(5) . ?
C50 B1 1.647(4) . ?
C75 C74 1.380(5) . ?
C21 C20 1.390(4) . ?
C61 C62 1.385(5) . ?
C61 C60 1.385(5) . ?
C71 C72 1.387(5) . ?
C23 C24 1.394(5) . ?
C23 C20 1.453(4) . ?
C83 C84 1.390(5) . ?
C83 C82 1.412(5) . ?
C100 C105 1.380(5) . ?
C100 C101 1.394(5) . ?
C100 B2 1.630(5) . ?
C24 C25 1.386(5) . ?
C26 C27 1.383(5) . ?
C26 C25 1.393(5) . ?
C90 C91 1.378(6) . ?
C90 C95 1.398(5) . ?
C90 B2 1.640(5) . ?
C60 C65 1.391(5) . ?
C43 C44 1.367(5) . ?
C73 C72 1.382(5) . ?
C73 C74 1.385(5) . ?
C35 C34 1.382(5) . ?
C45 C44 1.385(5) . ?
C101 C102 1.384(5) . ?
C105 C104 1.392(5) . ?
C11 C12 1.388(5) . ?
C13 C12 1.371(5) . ?
C13 C14 1.383(5) . ?
C15 C14 1.384(5) . ?
C31 C32 1.392(6) . ?
C65 C64 1.393(5) . ?
C84 C85 1.376(5) . ?
C51 C52 1.386(5) . ?
C82 C87 1.394(5) . ?
C55 C54 1.384(5) . ?
C63 C64 1.375(6) . ?
C63 C62 1.381(5) . ?
C95 C94 1.387(6) . ?
C104 C103 1.366(6) . ?
C102 C103 1.375(6) . ?
C54 C53 1.372(7) . ?
C34 C33 1.367(6) . ?
C91 C92 1.393(6) . ?
C85 C86 1.378(7) . ?
C52 C53 1.374(7) . ?
C32 C33 1.377(7) . ?
C87 C86 1.392(8) . ?
C94 C93 1.382(9) . ?
C93 C92 1.360(8) . ?
C300 Cl32 1.719(7) . ?
C300 Cl31 1.743(6) . ?
